data_2310800
loop_
_publ_author_name
'Collotti, G.'
'Zocchi, M.'
'Conti, L.'

_publ_section_title
;
 The structure of the orthorhombic modification of lead chromate Pb Cr O4
;
_journal_name_full 'Acta Crystallographica (1,1948-23,1967)'
_journal_page_first 416
_journal_page_last 416
_journal_volume 12
_journal_year 1959
_chemical_formula_sum 'Cr O4 Pb'
_chemical_name_systematic 'Pb (Cr O4)'
_space_group_IT_number 62
_symmetry_space_group_name_Hall '-P 2ac 2n'
_symmetry_space_group_name_H-M 'P n m a'
_cell_angle_alpha 90
_cell_angle_beta 90
_cell_angle_gamma 90
_cell_formula_units_Z 4
_cell_length_a 8.67
_cell_length_b 5.59
_cell_length_c 7.13
_cell_volume 345.558
_citation_journal_id_ASTM ACCRA9
_cod_data_source_file Collotti_ACCRA9_1959_1364.cif
_cod_data_source_block Cr1O4Pb1
_cod_original_cell_volume 345.5576
_cod_original_formula_sum 'Cr1 O4 Pb1'
_cod_database_code 2310800

loop_
_symmetry_equiv_pos_as_xyz
x,y,z
-x+1/2,-y,z+1/2
x+1/2,-y+1/2,-z+1/2
-x,y+1/2,-z
-x,-y,-z
x-1/2,y,-z-1/2
-x-1/2,y-1/2,z-1/2
x,-y-1/2,z

loop_
_atom_site_label
_atom_site_type_symbol
_atom_site_fract_x
_atom_site_fract_y
_atom_site_fract_z
_atom_site_occupancy
_atom_site_U_iso_or_equiv
O2 O-2 0.93 0.25 0.56 1 0.0
Cr1 Cr+6 0.085 0.25 0.69 1 0.0
Pb1 Pb+2 0.185 0.25 0.165 1 0.0
O1 O-2 0.24 0.25 0.56 1 0.0
O3 O-2 0.085 0.01 0.82 1 0.0
